data_7214885
loop_
_publ_author_name
'Xu, Feng'
'Peng, Yu-Xin'
'Hu, Bin'
'Tao, Tao'
'Huang, Wei'

_publ_section_title
;
 Comparative structural and spectral analyses for mononuclear and
 dinuclear metal complexes of 2-thiophen and 2-(5-bromothiophen)
 imidazo[4,5-f][1,10]phenanthroline
;
_journal_issue 23
_journal_name_full CrystEngComm
_journal_page_first 8023
_journal_paper_doi 10.1039/c2ce26001h
_journal_volume 14
_journal_year 2012
_chemical_formula_moiety 'C17 H11 N4 S, F6 P, C H4 O'
_chemical_formula_sum 'C18 H15 F6 N4 O P S'
_chemical_formula_weight 480.37
_chemical_name_systematic
;
?
;
_space_group_IT_number 14
_symmetry_cell_setting monoclinic
_symmetry_space_group_name_Hall '-P 2ybc'
_symmetry_space_group_name_H-M 'P 1 21/c 1'
_atom_sites_solution_hydrogens geom
_atom_sites_solution_primary direct
_atom_sites_solution_secondary difmap
_audit_creation_method SHELXL-97
_cell_angle_alpha 90.00
_cell_angle_beta 112.974(17)
_cell_angle_gamma 90.00
_cell_formula_units_Z 4
_cell_length_a 6.919(3)
_cell_length_b 21.908(10)
_cell_length_c 14.415(5)
_cell_measurement_reflns_used 1338
_cell_measurement_temperature 291(2)
_cell_measurement_theta_max 20.335
_cell_measurement_theta_min 2.411
_cell_volume 2011.7(15)
_computing_cell_refinement SMART
_computing_data_collection 'SMART (Bruker 2000)'
_computing_data_reduction 'SAINT (Bruker 2000)'
_computing_molecular_graphics SHELXTL
_computing_publication_material SHELXTL
_computing_structure_refinement 'SHELXTL (BRUKER 2000)'
_computing_structure_solution 'SHELXTL (BRUKER 2000)'
_diffrn_ambient_temperature 291(2)
_diffrn_detector_area_resol_mean 0
_diffrn_measured_fraction_theta_full 0.990
_diffrn_measured_fraction_theta_max 0.990
_diffrn_measurement_device_type 'Bruker Smart Apex CCD area detector'
_diffrn_measurement_method '\f and \w scans'
_diffrn_radiation_monochromator graphite
_diffrn_radiation_source 'fine-focus sealed tube'
_diffrn_radiation_type MoK\a
_diffrn_radiation_wavelength 0.71073
_diffrn_reflns_av_R_equivalents 0.0733
_diffrn_reflns_av_sigmaI/netI 0.0752
_diffrn_reflns_limit_h_max 7
_diffrn_reflns_limit_h_min -8
_diffrn_reflns_limit_k_max 26
_diffrn_reflns_limit_k_min -19
_diffrn_reflns_limit_l_max 17
_diffrn_reflns_limit_l_min -17
_diffrn_reflns_number 9845
_diffrn_reflns_theta_full 25.00
_diffrn_reflns_theta_max 25.00
_diffrn_reflns_theta_min 1.79
_diffrn_standards_decay_% 0
_diffrn_standards_interval_count 0
_diffrn_standards_interval_time 0
_diffrn_standards_number 0
_exptl_absorpt_coefficient_mu 0.314
_exptl_absorpt_correction_T_max 0.9693
_exptl_absorpt_correction_T_min 0.9633
_exptl_absorpt_correction_type multi-scan
_exptl_absorpt_process_details 'SADABS, Bruker(2000)'
_exptl_crystal_colour yellow
_exptl_crystal_density_diffrn 1.586
_exptl_crystal_density_method 'not measured'
_exptl_crystal_description block
_exptl_crystal_F_000 976
_exptl_crystal_size_max 0.12
_exptl_crystal_size_mid 0.12
_exptl_crystal_size_min 0.10
_refine_diff_density_max 0.408
_refine_diff_density_min -0.324
_refine_diff_density_rms 0.081
_refine_ls_extinction_method none
_refine_ls_goodness_of_fit_ref 0.848
_refine_ls_hydrogen_treatment constr
_refine_ls_matrix_type full
_refine_ls_number_parameters 336
_refine_ls_number_reflns 3506
_refine_ls_number_restraints 48
_refine_ls_restrained_S_all 0.874
_refine_ls_R_factor_all 0.1414
_refine_ls_R_factor_gt 0.0752
_refine_ls_shift/su_max 0.001
_refine_ls_shift/su_mean 0.000
_refine_ls_structure_factor_coef Fsqd
_refine_ls_weighting_details 'calc w=1/[\s^2^(Fo^2^)+(0.1281P)^2^] where P=(Fo^2^+2Fc^2^)/3'
_refine_ls_weighting_scheme calc
_refine_ls_wR_factor_gt 0.1866
_refine_ls_wR_factor_ref 0.2124
_reflns_number_gt 1556
_reflns_number_total 3506
_reflns_threshold_expression >2sigma(I)
_cod_data_source_file c2ce26001h.txt
_cod_data_source_block 1
_cod_original_cell_volume 2011.7(14)
_cod_original_sg_symbol_H-M 'P 21/c'
_cod_database_code 7214885

loop_
_symmetry_equiv_pos_as_xyz
'x, y, z'
'-x, y+1/2, -z+1/2'
'-x, -y, -z'
'x, -y-1/2, z-1/2'

loop_
_atom_site_label
_atom_site_type_symbol
_atom_site_fract_x
_atom_site_fract_y
_atom_site_fract_z
_atom_site_U_iso_or_equiv
_atom_site_adp_type
_atom_site_occupancy
_atom_site_symmetry_multiplicity
_atom_site_calc_flag
_atom_site_refinement_flags
_atom_site_disorder_assembly
_atom_site_disorder_group
S1 S 0.4115(2) 1.14528(6) 0.64943(10) 0.0748(5) Uani 1 1 d . . .
N1 N 0.0575(6) 0.8157(2) 0.3225(3) 0.0760(12) Uani 1 1 d . . .
H1A H 0.0088 0.8112 0.2582 0.091 Uiso 1 1 d R . .
N2 N -0.0179(7) 0.9099(2) 0.1923(3) 0.0784(12) Uani 1 1 d . . .
N3 N 0.3173(6) 0.96547(16) 0.5952(3) 0.0627(10) Uani 1 1 d . . .
H3A H 0.3573 0.9452 0.6507 0.075 Uiso 1 1 d R . .
N4 N 0.2555(6) 1.04480(16) 0.4899(3) 0.0645(10) Uani 1 1 d . . .
C1 C 0.0840(8) 0.7667(3) 0.3792(5) 0.0832(16) Uani 1 1 d . . .
H1 H 0.0487 0.7285 0.3494 0.100 Uiso 1 1 calc R . .
C2 C 0.1641(9) 0.7720(2) 0.4832(5) 0.0904(17) Uani 1 1 d . . .
H2 H 0.1826 0.7376 0.5234 0.108 Uiso 1 1 calc R . .
C3 C 0.2163(8) 0.8291(2) 0.5266(4) 0.0769(14) Uani 1 1 d . . .
H3 H 0.2702 0.8333 0.5964 0.092 Uiso 1 1 calc R . .
C4 C 0.1879(7) 0.8804(2) 0.4657(4) 0.0598(12) Uani 1 1 d . . .
C5 C 0.2336(7) 0.9416(2) 0.4998(3) 0.0587(11) Uani 1 1 d . . .
C6 C 0.1969(7) 0.9905(2) 0.4363(3) 0.0614(12) Uani 1 1 d . . .
C7 C 0.1087(7) 0.9832(2) 0.3299(4) 0.0663(12) Uani 1 1 d . . .
C8 C 0.0640(8) 1.0296(2) 0.2592(4) 0.0817(15) Uani 1 1 d . . .
H8 H 0.0911 1.0699 0.2806 0.098 Uiso 1 1 calc R . .
C9 C -0.0190(10) 1.0168(3) 0.1592(4) 0.0983(19) Uani 1 1 d . . .
H9 H -0.0487 1.0479 0.1116 0.118 Uiso 1 1 calc R . .
C10 C -0.0586(10) 0.9560(3) 0.1296(4) 0.0999(19) Uani 1 1 d . . .
H10 H -0.1178 0.9476 0.0610 0.120 Uiso 1 1 calc R . .
C11 C 0.0630(7) 0.9235(2) 0.2914(4) 0.0669(13) Uani 1 1 d . . .
C12 C 0.1038(7) 0.8733(2) 0.3613(4) 0.0633(12) Uani 1 1 d . . .
C13 C 0.3262(7) 1.0276(2) 0.5857(4) 0.0626(12) Uani 1 1 d . . .
C14 C 0.4037(7) 1.06823(19) 0.6709(4) 0.0610(12) Uani 1 1 d . . .
C15 C 0.4745(8) 1.0556(2) 0.7723(4) 0.0692(13) Uani 1 1 d . . .
H15 H 0.4821 1.0166 0.7990 0.083 Uiso 1 1 calc R . .
C16 C 0.5342(9) 1.1093(3) 0.8306(4) 0.0874(16) Uani 1 1 d . . .
H16 H 0.5877 1.1098 0.9007 0.105 Uiso 1 1 calc R . .
C17 C 0.5050(8) 1.1600(2) 0.7732(4) 0.0831(16) Uani 1 1 d . . .
H17 H 0.5340 1.1992 0.7999 0.100 Uiso 1 1 calc R . .
P1 P 0.5309(3) 0.64765(7) 0.35487(11) 0.0883(6) Uani 1 1 d D . .
O1 O 0.9002(8) 0.7733(2) 0.1292(3) 0.1237(16) Uani 1 1 d . . .
H1B H 0.8145 0.7985 0.0891 0.186 Uiso 1 1 d R . .
C18 C 0.7985(12) 0.7154(4) 0.1134(5) 0.148(3) Uani 1 1 d . . .
H18A H 0.7516 0.7045 0.0435 0.221 Uiso 1 1 calc R . .
H18B H 0.6801 0.7176 0.1323 0.221 Uiso 1 1 calc R . .
H18C H 0.8952 0.6852 0.1537 0.221 Uiso 1 1 calc R . .
F1 F 0.579(3) 0.6971(7) 0.2956(12) 0.247(13) Uani 0.440(16) 1 d PD A 1
F2 F 0.3021(13) 0.6587(7) 0.2979(11) 0.248(13) Uani 0.440(16) 1 d PD A 1
F3 F 0.528(2) 0.6028(7) 0.2779(9) 0.208(10) Uani 0.440(16) 1 d PD A 1
F4 F 0.7616(13) 0.6378(6) 0.4138(9) 0.180(9) Uani 0.440(16) 1 d PD A 1
F5 F 0.528(2) 0.6944(8) 0.4315(11) 0.224(11) Uani 0.440(16) 1 d PD A 1
F6 F 0.486(3) 0.5993(8) 0.4155(11) 0.314(17) Uani 0.440(16) 1 d PD A 1
F1' F 0.454(2) 0.6605(5) 0.4344(8) 0.244(10) Uani 0.560(16) 1 d PD A 2
F2' F 0.7510(14) 0.6643(7) 0.4210(9) 0.206(8) Uani 0.560(16) 1 d PDU A 2
F3' F 0.480(2) 0.7094(3) 0.3134(9) 0.225(9) Uani 0.560(16) 1 d PD A 2
F4' F 0.605(2) 0.6311(6) 0.2724(8) 0.197(7) Uani 0.560(16) 1 d PD A 2
F5' F 0.3161(13) 0.6262(7) 0.2829(7) 0.190(7) Uani 0.560(16) 1 d PD A 2
F6' F 0.5775(19) 0.5830(3) 0.3951(7) 0.169(6) Uani 0.560(16) 1 d PDU A 2

loop_
_atom_site_aniso_label
_atom_site_aniso_U_11
_atom_site_aniso_U_22
_atom_site_aniso_U_33
_atom_site_aniso_U_23
_atom_site_aniso_U_13
_atom_site_aniso_U_12
S1 0.0755(10) 0.0548(8) 0.0950(10) -0.0029(7) 0.0343(8) 0.0008(6)
N1 0.075(3) 0.071(3) 0.083(3) -0.018(2) 0.032(2) -0.002(2)
N2 0.074(3) 0.085(3) 0.073(3) -0.004(3) 0.025(2) -0.007(2)
N3 0.066(3) 0.054(2) 0.069(2) -0.0029(19) 0.027(2) 0.0035(19)
N4 0.060(3) 0.051(2) 0.084(3) -0.005(2) 0.029(2) -0.0004(18)
C1 0.082(4) 0.065(4) 0.100(4) -0.014(3) 0.033(3) -0.003(3)
C2 0.107(5) 0.057(3) 0.100(4) -0.004(3) 0.032(4) 0.003(3)
C3 0.078(4) 0.065(3) 0.084(3) -0.009(3) 0.028(3) 0.000(3)
C4 0.053(3) 0.053(3) 0.075(3) -0.003(2) 0.027(3) 0.002(2)
C5 0.055(3) 0.057(3) 0.065(3) -0.004(3) 0.025(2) 0.000(2)
C6 0.051(3) 0.063(3) 0.073(3) -0.004(3) 0.027(2) 0.002(2)
C7 0.056(3) 0.068(3) 0.077(3) -0.003(3) 0.028(3) 0.002(2)
C8 0.082(4) 0.075(4) 0.087(4) 0.009(3) 0.033(3) 0.002(3)
C9 0.118(5) 0.094(5) 0.073(4) 0.005(3) 0.027(4) 0.004(4)
C10 0.094(5) 0.126(6) 0.073(4) -0.010(4) 0.026(3) 0.000(4)
C11 0.049(3) 0.079(4) 0.073(3) -0.006(3) 0.025(3) 0.001(2)
C12 0.051(3) 0.064(3) 0.077(3) -0.016(3) 0.027(3) -0.002(2)
C13 0.050(3) 0.062(3) 0.078(3) -0.004(3) 0.028(3) 0.000(2)
C14 0.058(3) 0.048(3) 0.079(3) -0.006(2) 0.030(3) 0.001(2)
C15 0.078(4) 0.054(3) 0.077(3) -0.009(2) 0.031(3) -0.003(2)
C16 0.103(5) 0.077(4) 0.079(4) -0.010(3) 0.033(3) 0.002(3)
C17 0.085(4) 0.058(3) 0.105(4) -0.015(3) 0.036(3) 0.001(3)
P1 0.1150(15) 0.0614(10) 0.0783(10) -0.0056(8) 0.0265(10) 0.0002(10)
O1 0.156(4) 0.088(3) 0.114(3) -0.023(3) 0.039(3) 0.002(3)
C18 0.140(7) 0.187(9) 0.113(6) -0.032(5) 0.046(5) -0.010(6)
F1 0.241(19) 0.20(2) 0.25(2) 0.130(18) 0.039(16) -0.077(16)
F2 0.135(13) 0.24(2) 0.254(18) -0.135(16) -0.052(12) 0.095(13)
F3 0.30(2) 0.125(12) 0.135(14) -0.103(11) 0.018(13) 0.004(12)
F4 0.178(16) 0.108(11) 0.162(13) -0.001(8) -0.032(10) 0.053(10)
F5 0.192(16) 0.232(18) 0.191(17) -0.160(15) 0.014(12) 0.030(12)
F6 0.31(3) 0.42(4) 0.202(17) 0.13(2) 0.084(18) -0.19(3)
F1' 0.48(3) 0.162(13) 0.216(14) 0.068(10) 0.272(19) 0.087(14)
F2' 0.139(11) 0.224(13) 0.215(12) -0.044(10) 0.025(9) -0.094(9)
F3' 0.45(3) 0.032(5) 0.223(14) 0.036(6) 0.161(16) 0.054(9)
F4' 0.265(15) 0.190(15) 0.208(13) 0.039(10) 0.171(13) 0.082(11)
F5' 0.132(10) 0.226(15) 0.161(9) 0.026(9) 0.003(8) -0.067(9)
F6' 0.234(12) 0.061(5) 0.156(10) 0.023(5) 0.017(7) 0.038(6)

loop_
_atom_type_symbol
_atom_type_description
_atom_type_scat_dispersion_real
_atom_type_scat_dispersion_imag
_atom_type_scat_source
C C 0.0033 0.0016 'International Tables Vol C Tables 4.2.6.8 and 6.1.1.4'
H H 0.0000 0.0000 'International Tables Vol C Tables 4.2.6.8 and 6.1.1.4'
F F 0.0171 0.0103 'International Tables Vol C Tables 4.2.6.8 and 6.1.1.4'
N N 0.0061 0.0033 'International Tables Vol C Tables 4.2.6.8 and 6.1.1.4'
O O 0.0106 0.0060 'International Tables Vol C Tables 4.2.6.8 and 6.1.1.4'
P P 0.1023 0.0942 'International Tables Vol C Tables 4.2.6.8 and 6.1.1.4'
S S 0.1246 0.1234 'International Tables Vol C Tables 4.2.6.8 and 6.1.1.4'

loop_
_geom_angle_atom_site_label_1
_geom_angle_atom_site_label_2
_geom_angle_atom_site_label_3
_geom_angle
C17 S1 C14 91.3(2)
C1 N1 C12 123.0(5)
C1 N1 H1A 118.5
C12 N1 H1A 118.5
C10 N2 C11 116.6(5)
C5 N3 C13 107.2(4)
C5 N3 H3A 126.4
C13 N3 H3A 126.4
C13 N4 C6 104.2(4)
N1 C1 C2 120.2(5)
N1 C1 H1 119.9
C2 C1 H1 119.9
C3 C2 C1 119.3(5)
C3 C2 H2 120.3
C1 C2 H2 120.3
C2 C3 C4 119.8(5)
C2 C3 H3 120.1
C4 C3 H3 120.1
C3 C4 C12 119.2(4)
C3 C4 C5 125.8(4)
C12 C4 C5 115.0(4)
C6 C5 N3 105.6(4)
C6 C5 C4 123.4(4)
N3 C5 C4 131.1(4)
C5 C6 N4 111.2(4)
C5 C6 C7 121.6(4)
N4 C6 C7 127.2(4)
C8 C7 C11 116.1(5)
C8 C7 C6 126.1(5)
C11 C7 C6 117.8(4)
C9 C8 C7 120.7(5)
C9 C8 H8 119.6
C7 C8 H8 119.6
C8 C9 C10 118.2(6)
C8 C9 H9 120.9
C10 C9 H9 120.9
N2 C10 C9 124.3(5)
N2 C10 H10 117.9
C9 C10 H10 117.9
N2 C11 C7 124.0(5)
N2 C11 C12 117.2(5)
C7 C11 C12 118.7(4)
N1 C12 C4 118.5(4)
N1 C12 C11 117.9(4)
C4 C12 C11 123.6(4)
N4 C13 N3 111.9(4)
N4 C13 C14 125.2(4)
N3 C13 C14 123.0(4)
C15 C14 C13 129.9(4)
C15 C14 S1 111.5(3)
C13 C14 S1 118.7(4)
C14 C15 C16 111.4(4)
C14 C15 H15 124.3
C16 C15 H15 124.3
C17 C16 C15 112.4(5)
C17 C16 H16 123.8
C15 C16 H16 123.8
C16 C17 S1 113.4(4)
C16 C17 H17 123.3
S1 C17 H17 123.3
F3' P1 F1' 92.3(5)
F3' P1 F3 112.1(8)
F1' P1 F3 144.3(7)
F3' P1 F6 146.0(9)
F1' P1 F6 56.8(8)
F3 P1 F6 91.4(5)
F3' P1 F2 65.9(8)
F1' P1 F2 76.5(9)
F3 P1 F2 89.8(5)
F6 P1 F2 91.0(6)
F3' P1 F2' 93.2(5)
F1' P1 F2' 92.7(5)
F3 P1 F2' 110.7(8)
F6 P1 F2' 101.3(8)
F2 P1 F2' 155.6(7)
F3' P1 F1 33.7(8)
F1' P1 F1 122.4(8)
F3 P1 F1 89.6(6)
F6 P1 F1 178.9(7)
F2 P1 F1 89.5(5)
F2' P1 F1 77.9(8)
F3' P1 F4 113.2(7)
F1' P1 F4 102.5(9)
F3 P1 F4 91.6(5)
F6 P1 F4 89.2(5)
F2 P1 F4 178.6(6)
F2' P1 F4 23.1(7)
F1 P1 F4 90.2(5)
F3' P1 F4' 90.0(5)
F1' P1 F4' 177.0(6)
F3 P1 F4' 32.6(7)
F6 P1 F4' 120.5(8)
F2 P1 F4' 102.7(9)
F2' P1 F4' 89.2(5)
F1 P1 F4' 60.4(8)
F4 P1 F4' 78.3(9)
F3' P1 F5 66.7(9)
F1' P1 F5 35.7(7)
F3 P1 F5 178.4(6)
F6 P1 F5 89.3(5)
F2 P1 F5 88.8(5)
F2' P1 F5 70.6(8)
F1 P1 F5 89.7(5)
F4 P1 F5 89.8(5)
F4' P1 F5 147.3(7)
F3' P1 F6' 178.3(6)
F1' P1 F6' 88.2(4)
F3 P1 F6' 66.7(8)
F6 P1 F6' 33.9(9)
F2 P1 F6' 112.6(8)
F2' P1 F6' 88.4(5)
F1 P1 F6' 146.6(8)
F4 P1 F6' 68.3(7)
F4' P1 F6' 89.4(4)
F5 P1 F6' 114.5(9)
F3' P1 F5' 89.6(5)
F1' P1 F5' 92.0(5)
F3 P1 F5' 63.8(7)
F6 P1 F5' 78.8(8)
F2 P1 F5' 29.3(7)
F2' P1 F5' 174.5(6)
F1 P1 F5' 102.1(7)
F4 P1 F5' 152.0(7)
F4' P1 F5' 86.1(5)
F5 P1 F5' 114.9(7)
F6' P1 F5' 88.7(5)
C18 O1 H1B 107.4
O1 C18 H18A 109.5
O1 C18 H18B 109.5
H18A C18 H18B 109.5
O1 C18 H18C 109.5
H18A C18 H18C 109.5
H18B C18 H18C 109.5

loop_
_geom_bond_atom_site_label_1
_geom_bond_atom_site_label_2
_geom_bond_distance
S1 C17 1.675(6)
S1 C14 1.721(4)
N1 C1 1.318(6)
N1 C12 1.366(6)
N1 H1A 0.8601
N2 C10 1.311(7)
N2 C11 1.350(6)
N3 C5 1.371(5)
N3 C13 1.373(5)
N3 H3A 0.8601
N4 C13 1.327(5)
N4 C6 1.390(5)
C1 C2 1.385(7)
C1 H1 0.9300
C2 C3 1.382(6)
C2 H2 0.9300
C3 C4 1.393(6)
C3 H3 0.9300
C4 C12 1.394(6)
C4 C5 1.420(6)
C5 C6 1.366(6)
C6 C7 1.421(6)
C7 C8 1.387(6)
C7 C11 1.407(6)
C8 C9 1.357(7)
C8 H8 0.9300
C9 C10 1.393(8)
C9 H9 0.9300
C10 H10 0.9300
C11 C12 1.442(7)
C13 C14 1.440(6)
C14 C15 1.376(6)
C15 C16 1.412(6)
C15 H15 0.9300
C16 C17 1.352(7)
C16 H16 0.9300
C17 H17 0.9300
P1 F3' 1.465(6)
P1 F1' 1.469(6)
P1 F3 1.477(7)
P1 F6 1.483(7)
P1 F2 1.492(7)
P1 F2' 1.492(7)
P1 F1 1.494(7)
P1 F4 1.502(7)
P1 F4' 1.512(6)
P1 F5 1.512(7)
P1 F6' 1.516(6)
P1 F5' 1.517(6)
O1 C18 1.424(8)
O1 H1B 0.8502
C18 H18A 0.9600
C18 H18B 0.9600
C18 H18C 0.9600

loop_
_geom_torsion_atom_site_label_1
_geom_torsion_atom_site_label_2
_geom_torsion_atom_site_label_3
_geom_torsion_atom_site_label_4
_geom_torsion
C12 N1 C1 C2 -0.7(8)
N1 C1 C2 C3 -0.1(8)
C1 C2 C3 C4 0.0(8)
C2 C3 C4 C12 1.0(7)
C2 C3 C4 C5 179.7(5)
C13 N3 C5 C6 0.5(5)
C13 N3 C5 C4 -179.4(4)
C3 C4 C5 C6 -178.0(4)
C12 C4 C5 C6 0.7(7)
C3 C4 C5 N3 1.8(8)
C12 C4 C5 N3 -179.5(4)
N3 C5 C6 N4 -0.1(5)
C4 C5 C6 N4 179.8(4)
N3 C5 C6 C7 -179.8(4)
C4 C5 C6 C7 0.0(7)
C13 N4 C6 C5 -0.3(5)
C13 N4 C6 C7 179.4(4)
C5 C6 C7 C8 179.5(4)
N4 C6 C7 C8 -0.2(8)
C5 C6 C7 C11 -1.0(7)
N4 C6 C7 C11 179.3(4)
C11 C7 C8 C9 0.0(7)
C6 C7 C8 C9 179.5(5)
C7 C8 C9 C10 0.2(9)
C11 N2 C10 C9 1.6(8)
C8 C9 C10 N2 -1.1(9)
C10 N2 C11 C7 -1.4(7)
C10 N2 C11 C12 178.5(5)
C8 C7 C11 N2 0.6(7)
C6 C7 C11 N2 -179.0(4)
C8 C7 C11 C12 -179.3(4)
C6 C7 C11 C12 1.1(6)
C1 N1 C12 C4 1.7(7)
C1 N1 C12 C11 -178.4(4)
C3 C4 C12 N1 -1.8(7)
C5 C4 C12 N1 179.4(4)
C3 C4 C12 C11 178.3(4)
C5 C4 C12 C11 -0.5(7)
N2 C11 C12 N1 -0.2(6)
C7 C11 C12 N1 179.7(4)
N2 C11 C12 C4 179.7(4)
C7 C11 C12 C4 -0.4(7)
C6 N4 C13 N3 0.6(5)
C6 N4 C13 C14 -179.3(4)
C5 N3 C13 N4 -0.7(5)
C5 N3 C13 C14 179.2(4)
N4 C13 C14 C15 178.0(5)
N3 C13 C14 C15 -2.0(8)
N4 C13 C14 S1 -1.2(6)
N3 C13 C14 S1 178.9(3)
C17 S1 C14 C15 -0.5(4)
C17 S1 C14 C13 178.8(4)
C13 C14 C15 C16 -179.3(5)
S1 C14 C15 C16 -0.1(5)
C14 C15 C16 C17 0.8(7)
C15 C16 C17 S1 -1.2(6)
C14 S1 C17 C16 1.0(5)
